data_3000442
loop_
_publ_author_name
'Gogoi, Diptajyoti'
'Sasaki, Toshiyuki'
'Nakane, Takanori'
'Kawamoto, Akihiro'
'Hojo, Hironobu'
'Kurisu, Genji'
'Thakuria, Ranjit'

_publ_section_title
;
 Structure Elucidation of Olanzapine Molecular Salts by Combining
 Mechanochemistry and Micro-Electron Diffraction
;
_journal_name_full 'Crystal Growth & Design'
_journal_page_first 5821
_journal_page_last 5826
_journal_paper_doi 10.1021/acs.cgd.3c00432
_journal_volume 23
_journal_year 2023
_chemical_formula_moiety '2(C4 H5 O4), C5 H14 N2, H2 O'
_chemical_formula_sum 'C13 H26 N2 O9'
_chemical_formula_weight 354.36
_space_group_crystal_system triclinic
_space_group_IT_number 2
_space_group_name_Hall '-P 1'
_space_group_name_H-M_alt 'P -1'
_atom_sites_solution_hydrogens mixed
_atom_sites_solution_primary dual
_audit_creation_date 2023-05-11
_audit_creation_method
;
Olex2 1.5
(compiled 2022.04.07 svn.rca3783a0 for OlexSys, GUI svn.r6498)
;
_cell_angle_alpha 104.04
_cell_angle_beta 97.60
_cell_angle_gamma 97.50
_cell_formula_units_Z 2
_cell_length_a 6.605
_cell_length_b 8.935
_cell_length_c 15.061
_cell_measurement_reflns_used 8948
_cell_measurement_temperature 79
_cell_measurement_theta_max 0.8980291984245176
_cell_measurement_theta_min 0.1560398850479103
_cell_volume 842.398
_computing_cell_refinement 'dials.two_theta_refine (Waterman et al., 2016)'
_computing_data_collection 'Verlox (Thermo Fisher Scientific) and SerialEM (Mastronarde, 2005)'
_computing_data_reduction 'dials.scale (Beilsten-Edmands et al., 2020)'
_computing_molecular_graphics 'Olex2 1.5 (Dolomanov et al., 2009)'
_computing_publication_material 'Olex2 1.5 (Dolomanov et al., 2009)'
_computing_structure_refinement 'SHELXL 2018/3 (Sheldrick, 2015)'
_computing_structure_solution 'SHELXT 2018/2 (Sheldrick, 2018)'
_diffrn_ambient_temperature 79
_diffrn_measured_fraction_theta_full 0.872
_diffrn_measured_fraction_theta_max 0.872
_diffrn_measurement_device_type
;
Talos Arctica G2
;
_diffrn_radiation_type electrons
_diffrn_radiation_wavelength 0.02508
_diffrn_reflns_av_R_equivalents 0.3127
_diffrn_reflns_av_unetI/netI 0.5636
_diffrn_reflns_Laue_measured_fraction_full 0.872
_diffrn_reflns_Laue_measured_fraction_max 0.872
_diffrn_reflns_limit_h_max 8
_diffrn_reflns_limit_h_min -8
_diffrn_reflns_limit_k_max 11
_diffrn_reflns_limit_k_min -11
_diffrn_reflns_limit_l_max 18
_diffrn_reflns_limit_l_min -18
_diffrn_reflns_number 45547
_diffrn_reflns_point_group_measured_fraction_full 0.872
_diffrn_reflns_point_group_measured_fraction_max 0.872
_diffrn_reflns_theta_full 0.862
_diffrn_reflns_theta_max 0.898
_diffrn_reflns_theta_min 0.128
_diffrn_source electrons
_exptl_absorpt_coefficient_mu 0.000
_exptl_crystal_colour colourless
_exptl_crystal_colour_primary colourless
_exptl_crystal_density_diffrn 1.397
_exptl_crystal_description plate
_exptl_crystal_F_000 132
_refine_diff_density_max 0.221
_refine_diff_density_min -0.136
_refine_diff_density_rms 0.048
_refine_ls_extinction_coef 10953(16)
_refine_ls_extinction_expression Fc^*^=kFc[1+0.001xFc^2^\l^3^/sin(2\q)]^-1/4^
_refine_ls_extinction_method 'SHELXL-2018/3 (Sheldrick 2018)'
_refine_ls_goodness_of_fit_ref 1.195
_refine_ls_hydrogen_treatment mixed
_refine_ls_matrix_type full
_refine_ls_number_parameters 227
_refine_ls_number_reflns 3004
_refine_ls_number_restraints 138
_refine_ls_restrained_S_all 1.172
_refine_ls_R_factor_all 0.2214
_refine_ls_R_factor_gt 0.1475
_refine_ls_shift/su_max 0.001
_refine_ls_shift/su_mean 0.000
_refine_ls_structure_factor_coef Fsqd
_refine_ls_weighting_details 'w=1/[\s^2^(Fo^2^)+(0.2000P)^2^] where P=(Fo^2^+2Fc^2^)/3'
_refine_ls_weighting_scheme calc
_refine_ls_wR_factor_gt 0.4024
_refine_ls_wR_factor_ref 0.4200
_reflns_Friedel_coverage 0.000
_reflns_Friedel_fraction_full .
_reflns_Friedel_fraction_max .
_reflns_number_gt 1338
_reflns_number_total 3004
_reflns_threshold_expression 'I > 2\s(I)'
_cod_data_source_file SUCA.cif
_cod_data_source_block suca
_cod_depositor_comments 'Releasing structure 3000442 into public domain as published material.'
_cod_original_cell_volume 842.2
_cod_database_code 3000442
_shelx_shelxl_version_number 2018/3
_shelx_space_group_comment
;
The symmetry employed for this shelxl refinement is uniquely defined
by the following loop, which should always be used as a source of
symmetry information in preference to the above space-group names.
They are only intended as comments.
;
_olex2_refinement_description
;
1. Fixed Uiso
 At 1.2 times of:
  All C(H,H) groups, All N(H) groups, All N(H,H) groups
 At 1.5 times of:
  All C(H,H,H) groups, All O(H) groups
2. Restrained distances
 O9-H9C = O9-H9D
 0.82 with sigma of 0.02
 H9C-O9 \\sim O9-H9D
 with sigma of 0.02
3. Rigid body (RIGU) restrains
 All non-hydrogen atoms
 with sigma for 1-2 distances of 0.004 and sigma for 1-3 distances of 0.004
4.a Ternary CH refined with riding coordinates:
 N2(H2)
4.b Secondary CH2 refined with riding coordinates:
 C11(H11A,H11B), C7(H7A,H7B), C6(H6A,H6B), C9(H9A,H9B), C2(H2A,H2B), C10(H10A,
 H10B), N1(H1A,H1B), C3(H3A,H3B), C12(H12A,H12B)
4.c Tetrahedral OH refined with riding coordinates:
 O1(H1), O5(H5)
4.d Idealised Me refined as rotating group:
 C13(H13A,H13B,H13C)
;
_olex2_submission_special_instructions 'No special instructions were received'

loop_
_space_group_symop_operation_xyz
'x, y, z'
'-x, -y, -z'

loop_
_atom_site_label
_atom_site_type_symbol
_atom_site_fract_x
_atom_site_fract_y
_atom_site_fract_z
_atom_site_U_iso_or_equiv
_atom_site_adp_type
_atom_site_occupancy
_atom_site_site_symmetry_order
_atom_site_calc_flag
_atom_site_refinement_flags_posn
_atom_site_refinement_flags_adp
_atom_site_refinement_flags_occupancy
_atom_site_disorder_assembly
_atom_site_disorder_group
O7 O 1.0667(9) 0.7732(7) 0.1429(7) 0.040(3) Uani 1 1 d . . . . .
C8 C 0.8721(9) 0.7711(7) 0.1422(8) 0.033(3) Uani 1 1 d . . . . .
O1 O 0.9744(8) -0.0945(7) 0.3861(7) 0.040(3) Uani 1 1 d . . . . .
H1 H 1.022027 -0.012553 0.375223 0.060 Uiso 1 1 calc R U . . .
O6 O 0.5529(8) 1.1569(7) 0.1052(7) 0.045(3) Uani 1 1 d . . . . .
N2 N 1.1651(9) 0.4941(7) 0.1643(7) 0.038(2) Uani 1 1 d . . . . .
H2 H 1.105121 0.588122 0.162095 0.046 Uiso 1 1 calc R U . . .
C5 C 0.4535(10) 1.0405(7) 0.1171(8) 0.038(3) Uani 1 1 d . . . . .
C1 C 0.7777(10) -0.0927(8) 0.3972(8) 0.035(3) Uani 1 1 d . . . . .
O5 O 0.2531(9) 1.0357(7) 0.1200(7) 0.046(3) Uani 1 1 d . . . . .
H5 H 0.202901 0.949317 0.124255 0.069 Uiso 1 1 calc R U . . .
O9 O 0.7813(9) 0.5263(7) 0.4601(8) 0.051(3) Uani 1 1 d D . . . .
C11 C 1.3264(10) 0.5320(7) 0.2520(8) 0.036(2) Uani 1 1 d . . . . .
H11A H 1.432045 0.617797 0.251277 0.043 Uiso 1 1 calc R U . . .
H11B H 1.392834 0.441626 0.252983 0.043 Uiso 1 1 calc R U . . .
O4 O 0.1511(8) 0.1506(6) 0.3503(7) 0.042(3) Uani 1 1 d . . . . .
C7 C 0.7790(9) 0.9168(7) 0.1278(8) 0.035(3) Uani 1 1 d . . . . .
H7A H 0.842531 1.006931 0.178827 0.042 Uiso 1 1 calc R U . . .
H7B H 0.813207 0.938323 0.070947 0.042 Uiso 1 1 calc R U . . .
O2 O 0.6723(9) -0.2066(7) 0.4112(8) 0.050(3) Uani 1 1 d . . . . .
C6 C 0.5455(10) 0.8958(8) 0.1223(7) 0.034(3) Uani 1 1 d . . . . .
H6A H 0.481835 0.811508 0.067954 0.040 Uiso 1 1 calc R U . . .
H6B H 0.510857 0.864385 0.176504 0.040 Uiso 1 1 calc R U . . .
O3 O 0.4653(9) 0.2868(7) 0.3607(8) 0.057(3) Uani 1 1 d . . . . .
C9 C 0.9001(10) 0.4112(8) 0.2553(8) 0.039(2) Uani 1 1 d . . . . .
H9A H 0.830349 0.499982 0.254348 0.047 Uiso 1 1 calc R U . . .
H9B H 0.797578 0.323216 0.255637 0.047 Uiso 1 1 calc R U . . .
C2 C 0.6851(9) 0.0485(8) 0.3867(8) 0.044(3) Uani 1 1 d . . . . .
H2A H 0.730088 0.080137 0.334277 0.052 Uiso 1 1 calc R U . . .
H2B H 0.738388 0.133845 0.441879 0.052 Uiso 1 1 calc R U . . .
C10 C 0.9995(10) 0.3708(7) 0.1701(8) 0.039(2) Uani 1 1 d . . . . .
H10A H 1.056946 0.275971 0.169000 0.047 Uiso 1 1 calc R U . . .
H10B H 0.893098 0.348786 0.115517 0.047 Uiso 1 1 calc R U . . .
C13 C 1.2671(12) 0.4535(8) 0.0857(9) 0.045(2) Uani 1 1 d . . . . .
H13A H 1.390749 0.528626 0.094053 0.068 Uiso 1 1 calc R U . . .
H13B H 1.176109 0.453541 0.030446 0.068 Uiso 1 1 calc R U . . .
H13C H 1.302819 0.351261 0.079988 0.068 Uiso 1 1 calc R U . . .
C4 C 0.3550(10) 0.1652(8) 0.3622(8) 0.040(3) Uani 1 1 d . . . . .
O8 O 0.7494(9) 0.6563(7) 0.1503(8) 0.052(3) Uani 1 1 d . . . . .
N1 N 1.0619(9) 0.4504(7) 0.3413(7) 0.037(2) Uani 1 1 d . . . . .
H1A H 1.002819 0.479888 0.391052 0.045 Uiso 1 1 calc R U . . .
H1B H 1.115595 0.365404 0.345063 0.045 Uiso 1 1 calc R U . . .
C3 C 0.4518(9) 0.0226(7) 0.3723(8) 0.038(3) Uani 1 1 d . . . . .
H3A H 0.407158 -0.009983 0.424581 0.045 Uiso 1 1 calc R U . . .
H3B H 0.398884 -0.062513 0.317009 0.045 Uiso 1 1 calc R U . . .
C12 C 1.2300(11) 0.5774(8) 0.3409(8) 0.038(2) Uani 1 1 d . . . . .
H12A H 1.335935 0.595564 0.395258 0.046 Uiso 1 1 calc R U . . .
H12B H 1.174744 0.673437 0.343241 0.046 Uiso 1 1 calc R U . . .
H9C H 0.668(4) 0.466(4) 0.441(4) 0.045(11) Uiso 1 1 d D . . . .
H9D H 0.745(13) 0.609(7) 0.454(9) 0.16(3) Uiso 1 1 d D . . . .

loop_
_atom_site_aniso_label
_atom_site_aniso_U_11
_atom_site_aniso_U_22
_atom_site_aniso_U_33
_atom_site_aniso_U_23
_atom_site_aniso_U_13
_atom_site_aniso_U_12
O7 0.031(3) 0.042(3) 0.059(8) 0.023(4) 0.019(4) 0.014(2)
C8 0.023(3) 0.026(3) 0.051(9) 0.010(4) 0.005(4) 0.009(2)
O1 0.020(2) 0.034(3) 0.076(8) 0.027(4) 0.014(3) 0.012(2)
O6 0.024(3) 0.036(3) 0.081(9) 0.028(4) 0.005(4) 0.006(2)
N2 0.033(3) 0.027(3) 0.066(6) 0.021(4) 0.015(3) 0.022(2)
C5 0.029(3) 0.025(3) 0.060(10) 0.009(4) 0.010(4) 0.008(3)
C1 0.028(3) 0.035(4) 0.056(9) 0.024(5) 0.016(4) 0.020(3)
O5 0.028(3) 0.043(3) 0.079(9) 0.028(4) 0.018(4) 0.015(2)
O9 0.023(3) 0.033(3) 0.101(10) 0.026(5) 0.006(4) 0.011(2)
C11 0.030(3) 0.026(3) 0.062(7) 0.021(4) 0.020(4) 0.016(3)
O4 0.027(3) 0.030(3) 0.070(8) 0.018(4) 0.001(3) 0.005(2)
C7 0.025(3) 0.025(3) 0.059(9) 0.013(4) 0.013(4) 0.011(3)
O2 0.035(3) 0.044(3) 0.076(10) 0.028(5) 0.010(4) 0.007(3)
C6 0.032(3) 0.032(3) 0.041(9) 0.011(4) 0.015(4) 0.008(3)
O3 0.034(3) 0.028(3) 0.114(11) 0.027(4) 0.014(4) 0.014(2)
C9 0.019(3) 0.032(3) 0.073(8) 0.024(4) 0.011(4) 0.002(3)
C2 0.023(3) 0.043(4) 0.079(11) 0.031(5) 0.019(4) 0.015(3)
C10 0.031(3) 0.030(3) 0.059(7) 0.015(4) 0.004(4) 0.014(3)
C13 0.041(4) 0.033(4) 0.064(8) 0.018(5) 0.012(5) 0.004(3)
C4 0.022(3) 0.038(4) 0.071(10) 0.026(5) 0.010(4) 0.014(3)
O8 0.037(3) 0.042(3) 0.095(10) 0.044(5) 0.020(4) 0.015(3)
N1 0.042(3) 0.028(3) 0.051(7) 0.017(4) 0.014(4) 0.018(3)
C3 0.025(3) 0.026(3) 0.072(10) 0.024(5) 0.017(4) 0.010(3)
C12 0.029(3) 0.033(3) 0.054(7) 0.008(4) 0.006(4) 0.018(3)

loop_
_atom_type_symbol
_atom_type_description
_atom_type_scat_dispersion_real
_atom_type_scat_dispersion_imag
_atom_type_scat_source
C C 0.0000 0.0000 'International Tables Vol C Tables 4.2.6.8 and 6.1.1.4'
H H 0.0000 0.0000 'International Tables Vol C Tables 4.2.6.8 and 6.1.1.4'
N N 0.0000 0.0000 'International Tables Vol C Tables 4.2.6.8 and 6.1.1.4'
O O 0.0000 0.0000 'International Tables Vol C Tables 4.2.6.8 and 6.1.1.4'

loop_
_geom_angle_atom_site_label_1
_geom_angle_atom_site_label_2
_geom_angle_atom_site_label_3
_geom_angle
_geom_angle_site_symmetry_1
_geom_angle_site_symmetry_3
O7 C8 C7 118.4(6) . .
O8 C8 O7 123.9(6) . .
O8 C8 C7 117.6(5) . .
C1 O1 H1 109.5 . .
C11 N2 H2 108.5 . .
C10 N2 H2 108.5 . .
C10 N2 C11 108.1(8) . .
C13 N2 H2 108.5 . .
C13 N2 C11 108.3(6) . .
C13 N2 C10 114.7(7) . .
O6 C5 O5 119.2(6) . .
O6 C5 C6 122.8(6) . .
O5 C5 C6 117.9(6) . .
O1 C1 C2 117.9(6) . .
O2 C1 O1 120.8(6) . .
O2 C1 C2 121.1(6) . .
C5 O5 H5 109.5 . .
H9C O9 H9D 100(7) . .
N2 C11 H11A 109.2 . .
N2 C11 H11B 109.2 . .
N2 C11 C12 112.0(6) . .
H11A C11 H11B 107.9 . .
C12 C11 H11A 109.2 . .
C12 C11 H11B 109.2 . .
C8 C7 H7A 108.9 . .
C8 C7 H7B 108.9 . .
H7A C7 H7B 107.7 . .
C6 C7 C8 113.3(5) . .
C6 C7 H7A 108.9 . .
C6 C7 H7B 108.9 . .
C5 C6 C7 114.3(5) . .
C5 C6 H6A 108.7 . .
C5 C6 H6B 108.7 . .
C7 C6 H6A 108.7 . .
C7 C6 H6B 108.7 . .
H6A C6 H6B 107.6 . .
H9A C9 H9B 108.2 . .
C10 C9 H9A 109.7 . .
C10 C9 H9B 109.7 . .
N1 C9 H9A 109.7 . .
N1 C9 H9B 109.7 . .
N1 C9 C10 110.0(6) . .
C1 C2 H2A 108.7 . .
C1 C2 H2B 108.7 . .
C1 C2 C3 114.2(5) . .
H2A C2 H2B 107.6 . .
C3 C2 H2A 108.7 . .
C3 C2 H2B 108.7 . .
N2 C10 C9 114.4(8) . .
N2 C10 H10A 108.7 . .
N2 C10 H10B 108.7 . .
C9 C10 H10A 108.7 . .
C9 C10 H10B 108.7 . .
H10A C10 H10B 107.6 . .
N2 C13 H13A 109.5 . .
N2 C13 H13B 109.5 . .
N2 C13 H13C 109.5 . .
H13A C13 H13B 109.5 . .
H13A C13 H13C 109.5 . .
H13B C13 H13C 109.5 . .
O4 C4 C3 117.9(6) . .
O3 C4 O4 121.7(6) . .
O3 C4 C3 120.4(6) . .
C9 N1 H1A 109.3 . .
C9 N1 H1B 109.3 . .
H1A N1 H1B 108.0 . .
C12 N1 C9 111.7(7) . .
C12 N1 H1A 109.3 . .
C12 N1 H1B 109.3 . .
C2 C3 C4 114.9(5) . .
C2 C3 H3A 108.5 . .
C2 C3 H3B 108.5 . .
C4 C3 H3A 108.5 . .
C4 C3 H3B 108.5 . .
H3A C3 H3B 107.5 . .
C11 C12 H12A 109.7 . .
C11 C12 H12B 109.7 . .
N1 C12 C11 110.0(7) . .
N1 C12 H12A 109.7 . .
N1 C12 H12B 109.7 . .
H12A C12 H12B 108.2 . .

loop_
_geom_bond_atom_site_label_1
_geom_bond_atom_site_label_2
_geom_bond_distance
_geom_bond_site_symmetry_2
O7 C8 1.281(8) .
C8 C7 1.560(8) .
C8 O8 1.262(9) .
O1 H1 0.8200 .
O1 C1 1.334(8) .
O6 C5 1.219(9) .
N2 H2 0.9800 .
N2 C11 1.521(13) .
N2 C10 1.475(9) .
N2 C13 1.432(14) .
C5 O5 1.325(8) .
C5 C6 1.514(8) .
C1 O2 1.234(8) .
C1 C2 1.504(8) .
O5 H5 0.8200 .
O9 H9C 0.837(16) .
O9 H9D 0.832(16) .
C11 H11A 0.9700 .
C11 H11B 0.9700 .
C11 C12 1.546(14) .
O4 C4 1.320(8) .
C7 H7A 0.9700 .
C7 H7B 0.9700 .
C7 C6 1.517(9) .
C6 H6A 0.9700 .
C6 H6B 0.9700 .
O3 C4 1.233(9) .
C9 H9A 0.9700 .
C9 H9B 0.9700 .
C9 C10 1.506(14) .
C9 N1 1.502(13) .
C2 H2A 0.9700 .
C2 H2B 0.9700 .
C2 C3 1.506(8) .
C10 H10A 0.9700 .
C10 H10B 0.9700 .
C13 H13A 0.9600 .
C13 H13B 0.9600 .
C13 H13C 0.9600 .
C4 C3 1.528(8) .
N1 H1A 0.8900 .
N1 H1B 0.8900 .
N1 C12 1.482(8) .
C3 H3A 0.9700 .
C3 H3B 0.9700 .
C12 H12A 0.9700 .
C12 H12B 0.9700 .

loop_
_geom_torsion_atom_site_label_1
_geom_torsion_atom_site_label_2
_geom_torsion_atom_site_label_3
_geom_torsion_atom_site_label_4
_geom_torsion
_geom_torsion_site_symmetry_1
_geom_torsion_site_symmetry_2
_geom_torsion_site_symmetry_3
_geom_torsion_site_symmetry_4
O7 C8 C7 C6 176.4(10) . . . .
C8 C7 C6 C5 174.8(9) . . . .
O1 C1 C2 C3 162.9(10) . . . .
O6 C5 C6 C7 9.7(16) . . . .
N2 C11 C12 N1 56.5(7) . . . .
C1 C2 C3 C4 179.6(9) . . . .
O5 C5 C6 C7 -174.4(10) . . . .
C11 N2 C10 C9 56.2(7) . . . .
O4 C4 C3 C2 -179.4(10) . . . .
O2 C1 C2 C3 -13.6(15) . . . .
O3 C4 C3 C2 4.1(16) . . . .
C9 N1 C12 C11 -55.8(8) . . . .
C10 N2 C11 C12 -55.1(7) . . . .
C10 C9 N1 C12 55.4(7) . . . .
C13 N2 C11 C12 180.0(5) . . . .
C13 N2 C10 C9 177.1(8) . . . .
O8 C8 C7 C6 -2.0(14) . . . .
N1 C9 C10 N2 -56.8(8) . . . .
